data_4123506
loop_
_publ_author_name
'Spasyuk, Denis'
'Vicent, Cristian'
'Gusev, Dmitry G.'

_publ_section_title
;
 Chemoselective hydrogenation of carbonyl compounds and acceptorless
 dehydrogenative coupling of alcohols.
;
_journal_issue 11
_journal_name_full 'Journal of the American Chemical Society'
_journal_page_first 3743
_journal_page_last 3746
_journal_paper_doi 10.1021/ja512389y
_journal_volume 137
_journal_year 2015
_chemical_formula_moiety 'C29 H43 Cl N3 O Os P'
_chemical_formula_sum 'C29 H43 Cl N3 O Os P'
_chemical_formula_weight 706.28
_chemical_name_systematic
;
 ?
;
_space_group_crystal_system monoclinic
_space_group_IT_number 15
_space_group_name_Hall '-C 2yc'
_space_group_name_H-M_alt 'C 1 2/c 1'
_symmetry_space_group_name_Hall '-C 2yc'
_symmetry_space_group_name_H-M 'C 1 2/c 1'
_atom_sites_solution_hydrogens mixed
_audit_creation_method SHELXL-2013
_cell_angle_alpha 90
_cell_angle_beta 90.42
_cell_angle_gamma 90
_cell_formula_units_Z 8
_cell_length_a 29.5260(3)
_cell_length_b 13.6981(2)
_cell_length_c 13.5978(2)
_cell_measurement_reflns_used 9889
_cell_measurement_temperature 293(2)
_cell_measurement_theta_max 70.97
_cell_measurement_theta_min 2.99
_cell_volume 5499.48(13)
_computing_cell_refinement 'Bruker SAINT'
_computing_data_collection 'Bruker APEX2'
_computing_data_reduction 'Bruker SAINT'
_computing_molecular_graphics 'Platon Ortep'
_computing_publication_material 'LinXTL v.  3.9.7'
_computing_structure_refinement 'SHELXL97 (Sheldrick, 2008)'
_computing_structure_solution 'SHELXS97 (Sheldrick, 2008)'
_diffrn_ambient_temperature 293(2)
_diffrn_detector_area_resol_mean 8.3
_diffrn_measured_fraction_theta_full 0.989
_diffrn_measured_fraction_theta_max 0.982
_diffrn_measurement_device_type 'Bruker APEX II'
_diffrn_measurement_method \w
_diffrn_radiation_type CuK\a
_diffrn_radiation_wavelength 1.54178
_diffrn_reflns_av_R_equivalents 0.0339
_diffrn_reflns_av_unetI/netI 0.0200
_diffrn_reflns_Laue_measured_fraction_full 0.989
_diffrn_reflns_Laue_measured_fraction_max 0.982
_diffrn_reflns_limit_h_max 35
_diffrn_reflns_limit_h_min -36
_diffrn_reflns_limit_k_max 13
_diffrn_reflns_limit_k_min -15
_diffrn_reflns_limit_l_max 16
_diffrn_reflns_limit_l_min -16
_diffrn_reflns_number 35741
_diffrn_reflns_point_group_measured_fraction_full 0.989
_diffrn_reflns_point_group_measured_fraction_max 0.982
_diffrn_reflns_theta_full 67.679
_diffrn_reflns_theta_max 71.248
_diffrn_reflns_theta_min 2.993
_exptl_absorpt_coefficient_mu 10.412
_exptl_absorpt_correction_T_max 0.357
_exptl_absorpt_correction_T_min 0.352
_exptl_absorpt_correction_type multi-scan
_exptl_absorpt_process_details 'Sadabs (Sheldrick, 1996)'
_exptl_crystal_colour Yellow
_exptl_crystal_density_diffrn 1.706
_exptl_crystal_density_meas ?
_exptl_crystal_density_method 'not measured'
_exptl_crystal_description block
_exptl_crystal_F_000 2832
_exptl_crystal_size_max 0.12
_exptl_crystal_size_mid 0.12
_exptl_crystal_size_min 0.10
_refine_diff_density_max 0.716
_refine_diff_density_min -0.577
_refine_diff_density_rms 0.085
_refine_ls_extinction_method none
_refine_ls_goodness_of_fit_ref 1.178
_refine_ls_hydrogen_treatment mixed
_refine_ls_matrix_type full
_refine_ls_number_parameters 337
_refine_ls_number_reflns 5241
_refine_ls_number_restraints 0
_refine_ls_restrained_S_all 1.178
_refine_ls_R_factor_all 0.0197
_refine_ls_R_factor_gt 0.0197
_refine_ls_shift/su_max 0.001
_refine_ls_shift/su_mean 0.000
_refine_ls_structure_factor_coef Fsqd
_refine_ls_weighting_details 'w=1/[\s^2^(Fo^2^)+(0.0211P)^2^+14.6194P] where P=(Fo^2^+2Fc^2^)/3'
_refine_ls_weighting_scheme calc
_refine_ls_wR_factor_gt 0.0502
_refine_ls_wR_factor_ref 0.0502
_reflns_Friedel_coverage 0.000
_reflns_number_gt 5234
_reflns_number_total 5241
_reflns_threshold_expression 'I > 2\s(I)'
_cod_data_source_file ja512389y_si_002.cif
_cod_data_source_block dnsk21_0m
_cod_depositor_comments
;
The following automatic conversions were performed:

'_exptl_crystal_density_meas' value 'not measured' was changed to '?'
- the value is perceived as not measured.

Automatic conversion script
Id: cif_fix_values 3105 2015-03-04 15:46:00Z robertas 

 Adding full bibliography for 4123505--4123506.cif.
;
_cod_database_code 4123506
_shelx_space_group_comment
;
The symmetry employed for this shelxl refinement is uniquely defined
by the following loop, which should always be used as a source of
symmetry information in preference to the above space-group names.
They are only intended as comments.
;
_shelx_estimated_absorpt_t_min 0.368
_shelx_estimated_absorpt_t_max 0.422
_shelxl_version_number 2013-4

loop_
_space_group_symop_operation_xyz
'x, y, z'
'-x, y, -z+1/2'
'x+1/2, y+1/2, z'
'-x+1/2, y+1/2, -z+1/2'
'-x, -y, -z'
'x, -y, z-1/2'
'-x+1/2, -y+1/2, -z'
'x+1/2, -y+1/2, z-1/2'

loop_
_atom_site_label
_atom_site_type_symbol
_atom_site_fract_x
_atom_site_fract_y
_atom_site_fract_z
_atom_site_U_iso_or_equiv
_atom_site_adp_type
_atom_site_occupancy
_atom_site_site_symmetry_order
_atom_site_calc_flag
_atom_site_refinement_flags_posn
_atom_site_refinement_flags_adp
C1 C 0.41322(8) -0.11692(18) 0.18451(18) 0.0124(5) Uani 1 1 d . .
H1 H 0.4014 -0.1040 0.1223 0.015 Uiso 1 1 calc R U
C2 C 0.42967(9) -0.20943(19) 0.20440(18) 0.0148(5) Uani 1 1 d . .
H2 H 0.4287 -0.2578 0.1565 0.018 Uiso 1 1 calc R U
C3 C 0.44765(9) -0.22898(19) 0.29657(19) 0.0157(5) Uani 1 1 d . .
H3 H 0.4587 -0.2908 0.3117 0.019 Uiso 1 1 calc R U
C4 C 0.44896(9) -0.15511(19) 0.36599(18) 0.0152(5) Uani 1 1 d . .
H4 H 0.4612 -0.1663 0.4282 0.018 Uiso 1 1 calc R U
C5 C 0.43167(8) -0.06406(18) 0.34128(17) 0.0115(5) Uani 1 1 d . .
C6 C 0.43102(8) 0.02010(18) 0.41203(17) 0.0123(5) Uani 1 1 d . .
H6A H 0.4032 0.0193 0.4494 0.015 Uiso 1 1 calc R U
H6B H 0.4563 0.0150 0.4577 0.015 Uiso 1 1 calc R U
C7 C 0.43357(8) 0.19813(18) 0.42159(17) 0.0122(5) Uani 1 1 d . .
H7A H 0.4510 0.2507 0.3926 0.015 Uiso 1 1 calc R U
H7B H 0.4479 0.1807 0.4836 0.015 Uiso 1 1 calc R U
C8 C 0.38566(8) 0.23384(18) 0.44093(17) 0.0127(5) Uani 1 1 d . .
H8A H 0.3660 0.1780 0.4506 0.015 Uiso 1 1 calc R U
H8B H 0.3856 0.2721 0.5010 0.015 Uiso 1 1 calc R U
C9 C 0.29118(8) 0.25952(18) 0.24425(18) 0.0124(5) Uani 1 1 d . .
C10 C 0.27203(8) 0.16850(19) 0.29769(19) 0.0160(5) Uani 1 1 d . .
H10A H 0.2821 0.1099 0.2643 0.019 Uiso 1 1 calc R U
H10B H 0.2837 0.1666 0.3645 0.019 Uiso 1 1 calc R U
C11 C 0.27167(8) 0.2611(2) 0.13884(18) 0.0156(5) Uani 1 1 d . .
H11A H 0.2821 0.2040 0.1033 0.019 Uiso 1 1 calc R U
H11B H 0.2824 0.3186 0.1047 0.019 Uiso 1 1 calc R U
C12 C 0.27333(9) 0.35042(19) 0.30039(19) 0.0166(5) Uani 1 1 d . .
H12A H 0.2844 0.3489 0.3677 0.020 Uiso 1 1 calc R U
H12B H 0.2848 0.4093 0.2696 0.020 Uiso 1 1 calc R U
C13 C 0.22007(9) 0.1705(2) 0.2997(2) 0.0203(6) Uani 1 1 d . .
H13 H 0.2090 0.1122 0.3337 0.024 Uiso 1 1 calc R U
C14 C 0.20343(9) 0.2620(2) 0.3538(2) 0.0224(6) Uani 1 1 d . .
H14A H 0.1706 0.2628 0.3550 0.027 Uiso 1 1 calc R U
H14B H 0.2145 0.2616 0.4211 0.027 Uiso 1 1 calc R U
C15 C 0.22104(9) 0.3526(2) 0.2999(2) 0.0197(6) Uani 1 1 d . .
H15 H 0.2106 0.4114 0.3340 0.024 Uiso 1 1 calc R U
C16 C 0.20326(9) 0.3535(2) 0.1943(2) 0.0227(6) Uani 1 1 d . .
H16A H 0.2142 0.4112 0.1606 0.027 Uiso 1 1 calc R U
H16B H 0.1704 0.3555 0.1942 0.027 Uiso 1 1 calc R U
C17 C 0.21944(9) 0.2618(2) 0.1410(2) 0.0211(6) Uani 1 1 d . .
H17 H 0.2077 0.2624 0.0734 0.025 Uiso 1 1 calc R U
C18 C 0.20196(9) 0.1707(2) 0.1940(2) 0.0238(6) Uani 1 1 d . .
H18A H 0.1691 0.1708 0.1942 0.029 Uiso 1 1 calc R U
H18B H 0.2121 0.1124 0.1600 0.029 Uiso 1 1 calc R U
C19 C 0.38084(8) 0.34854(17) 0.16651(18) 0.0109(5) Uani 1 1 d . .
C20 C 0.35908(8) 0.45086(18) 0.17293(19) 0.0149(5) Uani 1 1 d . .
H20A H 0.3276 0.4473 0.1520 0.018 Uiso 1 1 calc R U
H20B H 0.3599 0.4734 0.2406 0.018 Uiso 1 1 calc R U
C21 C 0.43115(8) 0.35876(18) 0.19862(18) 0.0130(5) Uani 1 1 d . .
H21A H 0.4327 0.3824 0.2658 0.016 Uiso 1 1 calc R U
H21B H 0.4457 0.2953 0.1965 0.016 Uiso 1 1 calc R U
C22 C 0.37938(8) 0.31417(18) 0.05807(17) 0.0116(5) Uani 1 1 d . .
H22A H 0.3935 0.2505 0.0528 0.014 Uiso 1 1 calc R U
H22B H 0.3481 0.3082 0.0364 0.014 Uiso 1 1 calc R U
C23 C 0.40430(9) 0.38722(19) -0.00826(19) 0.0148(5) Uani 1 1 d . .
H23 H 0.4026 0.3650 -0.0767 0.018 Uiso 1 1 calc R U
C24 C 0.38225(9) 0.4884(2) 0.0003(2) 0.0201(6) Uani 1 1 d . .
H24A H 0.3978 0.5343 -0.0419 0.024 Uiso 1 1 calc R U
H24B H 0.3509 0.4848 -0.0210 0.024 Uiso 1 1 calc R U
C25 C 0.38468(9) 0.52365(19) 0.1073(2) 0.0192(5) Uani 1 1 d . .
H25 H 0.3705 0.5882 0.1122 0.023 Uiso 1 1 calc R U
C26 C 0.43450(9) 0.53074(19) 0.1391(2) 0.0202(6) Uani 1 1 d . .
H26A H 0.4503 0.5768 0.0974 0.024 Uiso 1 1 calc R U
H26B H 0.4365 0.5538 0.2064 0.024 Uiso 1 1 calc R U
C27 C 0.45647(9) 0.42970(19) 0.13098(19) 0.0154(5) Uani 1 1 d . .
H27 H 0.4883 0.4338 0.1518 0.018 Uiso 1 1 calc R U
C28 C 0.45394(9) 0.39403(18) 0.0240(2) 0.0154(5) Uani 1 1 d . .
H28A H 0.4700 0.4391 -0.0183 0.019 Uiso 1 1 calc R U
H28B H 0.4682 0.3305 0.0186 0.019 Uiso 1 1 calc R U
C29 C 0.35058(8) 0.06911(18) 0.12452(18) 0.0121(5) Uani 1 1 d . .
Cl1 Cl 0.45784(2) 0.11759(4) 0.12802(4) 0.01114(11) Uani 1 1 d . .
H1M H 0.3551(13) 0.075(3) 0.296(3) 0.033(10) Uiso 1 1 d . .
N1 N 0.43434(7) 0.11241(15) 0.35495(15) 0.0098(4) Uani 1 1 d . .
N2 N 0.41372(6) -0.04506(14) 0.25178(14) 0.0090(4) Uani 1 1 d . .
N3 N 0.36778(7) 0.29304(16) 0.36050(15) 0.0130(4) Uani 1 1 d . .
O1 O 0.32936(6) 0.04781(14) 0.05551(14) 0.0205(4) Uani 1 1 d . .
Os1 Os 0.38704(2) 0.09781(2) 0.23125(2) 0.00699(5) Uani 1 1 d . .
P1 P 0.35572(2) 0.25022(4) 0.24709(4) 0.00882(12) Uani 1 1 d . .
H1N H 0.4592(11) 0.113(2) 0.327(2) 0.009(7) Uiso 1 1 d . .
H3N H 0.3582(11) 0.344(3) 0.373(2) 0.017(8) Uiso 1 1 d . .

loop_
_atom_site_aniso_label
_atom_site_aniso_U_11
_atom_site_aniso_U_22
_atom_site_aniso_U_33
_atom_site_aniso_U_23
_atom_site_aniso_U_13
_atom_site_aniso_U_12
C1 0.0127(11) 0.0118(12) 0.0127(12) -0.0006(9) 0.0008(9) 0.0002(9)
C2 0.0178(12) 0.0112(12) 0.0155(12) -0.0036(9) 0.0015(10) -0.0018(9)
C3 0.0176(13) 0.0131(13) 0.0165(12) 0.0031(9) 0.0026(10) 0.0038(9)
C4 0.0183(12) 0.0152(13) 0.0122(12) 0.0042(9) 0.0006(9) 0.0011(10)
C5 0.0108(11) 0.0130(12) 0.0106(11) 0.0003(9) 0.0030(9) -0.0020(9)
C6 0.0175(12) 0.0109(12) 0.0085(11) 0.0015(9) 0.0008(9) 0.0013(9)
C7 0.0142(12) 0.0123(12) 0.0099(11) -0.0031(9) -0.0022(9) -0.0013(9)
C8 0.0154(12) 0.0140(13) 0.0086(11) -0.0036(9) 0.0005(9) -0.0004(9)
C9 0.0101(11) 0.0125(12) 0.0145(12) -0.0012(9) 0.0025(9) 0.0010(9)
C10 0.0118(12) 0.0158(13) 0.0205(13) 0.0036(10) 0.0035(10) -0.0012(9)
C11 0.0115(12) 0.0214(14) 0.0140(12) -0.0012(10) 0.0001(9) 0.0008(9)
C12 0.0146(12) 0.0160(13) 0.0194(13) -0.0035(10) 0.0043(10) 0.0033(9)
C13 0.0118(12) 0.0212(15) 0.0281(15) 0.0058(11) 0.0056(10) -0.0011(10)
C14 0.0118(12) 0.0339(17) 0.0217(14) 0.0029(12) 0.0069(10) 0.0025(11)
C15 0.0150(13) 0.0206(14) 0.0235(14) -0.0016(11) 0.0056(10) 0.0063(10)
C16 0.0137(13) 0.0276(16) 0.0269(15) 0.0049(12) 0.0039(11) 0.0071(11)
C17 0.0136(13) 0.0311(16) 0.0185(13) -0.0003(11) -0.0025(10) 0.0017(11)
C18 0.0104(12) 0.0292(16) 0.0317(16) -0.0055(12) 0.0009(11) -0.0044(11)
C19 0.0108(11) 0.0066(11) 0.0152(12) -0.0005(9) 0.0009(9) -0.0002(8)
C20 0.0139(12) 0.0100(12) 0.0209(13) -0.0002(9) 0.0041(10) 0.0023(9)
C21 0.0130(12) 0.0101(12) 0.0159(12) -0.0014(9) -0.0003(9) -0.0019(9)
C22 0.0123(11) 0.0098(12) 0.0126(11) 0.0012(9) 0.0002(9) -0.0003(9)
C23 0.0172(13) 0.0129(13) 0.0144(12) 0.0034(9) 0.0035(10) 0.0002(9)
C24 0.0175(13) 0.0172(14) 0.0256(14) 0.0107(11) 0.0042(11) 0.0035(10)
C25 0.0197(13) 0.0088(13) 0.0293(15) 0.0027(10) 0.0067(11) 0.0025(10)
C26 0.0216(14) 0.0119(13) 0.0271(14) -0.0006(10) 0.0074(11) -0.0038(10)
C27 0.0140(12) 0.0106(12) 0.0214(13) -0.0014(10) 0.0015(10) -0.0035(9)
C28 0.0153(13) 0.0107(13) 0.0204(14) 0.0005(9) 0.0052(10) -0.0011(9)
C29 0.0133(11) 0.0074(11) 0.0156(12) 0.0005(9) 0.0024(9) 0.0017(9)
Cl1 0.0108(3) 0.0134(3) 0.0093(2) -0.00005(19) 0.00204(19) 0.0000(2)
N1 0.0104(10) 0.0095(10) 0.0094(10) -0.0015(7) 0.0015(8) -0.0005(7)
N2 0.0081(9) 0.0076(10) 0.0114(9) 0.0008(7) 0.0024(7) 0.0000(7)
N3 0.0158(10) 0.0092(11) 0.0138(10) -0.0041(8) -0.0013(8) 0.0037(8)
O1 0.0219(10) 0.0212(11) 0.0182(9) -0.0040(7) -0.0076(8) -0.0008(8)
Os1 0.00752(7) 0.00634(7) 0.00711(6) -0.00056(3) 0.00042(4) -0.00032(3)
P1 0.0091(3) 0.0075(3) 0.0098(3) -0.0009(2) 0.0003(2) 0.0002(2)

loop_
_atom_type_symbol
_atom_type_description
_atom_type_scat_dispersion_real
_atom_type_scat_dispersion_imag
_atom_type_scat_source
C C 0.0181 0.0091 'International Tables Vol C Tables 4.2.6.8 and 6.1.1.4'
H H 0.0000 0.0000 'International Tables Vol C Tables 4.2.6.8 and 6.1.1.4'
N N 0.0311 0.0180 'International Tables Vol C Tables 4.2.6.8 and 6.1.1.4'
O O 0.0492 0.0322 'International Tables Vol C Tables 4.2.6.8 and 6.1.1.4'
P P 0.2955 0.4335 'International Tables Vol C Tables 4.2.6.8 and 6.1.1.4'
Cl Cl 0.3639 0.7018 'International Tables Vol C Tables 4.2.6.8 and 6.1.1.4'
Os Os -4.9801 6.2216 'International Tables Vol C Tables 4.2.6.8 and 6.1.1.4'

loop_
_geom_angle_atom_site_label_1
_geom_angle_atom_site_label_2
_geom_angle_atom_site_label_3
_geom_angle
N2 C1 C2 122.4(2)
N2 C1 H1 118.8
C2 C1 H1 118.8
C1 C2 C3 119.1(2)
C1 C2 H2 120.5
C3 C2 H2 120.5
C2 C3 C4 119.0(2)
C2 C3 H3 120.5
C4 C3 H3 120.5
C3 C4 C5 118.9(2)
C3 C4 H4 120.5
C5 C4 H4 120.5
N2 C5 C4 122.2(2)
N2 C5 C6 115.0(2)
C4 C5 C6 122.8(2)
N1 C6 C5 108.49(19)
N1 C6 H6A 110.0
C5 C6 H6A 110.0
N1 C6 H6B 110.0
C5 C6 H6B 110.0
H6A C6 H6B 108.4
N1 C7 C8 112.24(19)
N1 C7 H7A 109.2
C8 C7 H7A 109.2
N1 C7 H7B 109.2
C8 C7 H7B 109.2
H7A C7 H7B 107.9
N3 C8 C7 112.4(2)
N3 C8 H8A 109.1
C7 C8 H8A 109.1
N3 C8 H8B 109.1
C7 C8 H8B 109.1
H8A C8 H8B 107.9
C11 C9 C10 108.2(2)
C11 C9 C12 108.7(2)
C10 C9 C12 106.7(2)
C11 C9 P1 112.69(16)
C10 C9 P1 107.69(16)
C12 C9 P1 112.66(17)
C13 C10 C9 111.2(2)
C13 C10 H10A 109.4
C9 C10 H10A 109.4
C13 C10 H10B 109.4
C9 C10 H10B 109.4
H10A C10 H10B 108.0
C9 C11 C17 110.5(2)
C9 C11 H11A 109.6
C17 C11 H11A 109.6
C9 C11 H11B 109.6
C17 C11 H11B 109.6
H11A C11 H11B 108.1
C15 C12 C9 110.8(2)
C15 C12 H12A 109.5
C9 C12 H12A 109.5
C15 C12 H12B 109.5
C9 C12 H12B 109.5
H12A C12 H12B 108.1
C18 C13 C10 109.0(2)
C18 C13 C14 109.8(2)
C10 C13 C14 110.3(2)
C18 C13 H13 109.2
C10 C13 H13 109.2
C14 C13 H13 109.2
C15 C14 C13 108.7(2)
C15 C14 H14A 110.0
C13 C14 H14A 110.0
C15 C14 H14B 110.0
C13 C14 H14B 110.0
H14A C14 H14B 108.3
C16 C15 C14 109.9(2)
C16 C15 C12 110.0(2)
C14 C15 C12 109.0(2)
C16 C15 H15 109.3
C14 C15 H15 109.3
C12 C15 H15 109.3
C15 C16 C17 109.4(2)
C15 C16 H16A 109.8
C17 C16 H16A 109.8
C15 C16 H16B 109.8
C17 C16 H16B 109.8
H16A C16 H16B 108.2
C16 C17 C18 109.8(2)
C16 C17 C11 109.3(2)
C18 C17 C11 110.1(2)
C16 C17 H17 109.2
C18 C17 H17 109.2
C11 C17 H17 109.2
C13 C18 C17 109.0(2)
C13 C18 H18A 109.9
C17 C18 H18A 109.9
C13 C18 H18B 109.9
C17 C18 H18B 109.9
H18A C18 H18B 108.3
C20 C19 C22 108.7(2)
C20 C19 C21 107.5(2)
C22 C19 C21 108.38(19)
C20 C19 P1 116.64(17)
C22 C19 P1 109.09(16)
C21 C19 P1 106.26(16)
C25 C20 C19 110.4(2)
C25 C20 H20A 109.6
C19 C20 H20A 109.6
C25 C20 H20B 109.6
C19 C20 H20B 109.6
H20A C20 H20B 108.1
C27 C21 C19 111.0(2)
C27 C21 H21A 109.4
C19 C21 H21A 109.4
C27 C21 H21B 109.4
C19 C21 H21B 109.4
H21A C21 H21B 108.0
C23 C22 C19 110.5(2)
C23 C22 H22A 109.5
C19 C22 H22A 109.5
C23 C22 H22B 109.5
C19 C22 H22B 109.5
H22A C22 H22B 108.1
C28 C23 C24 109.2(2)
C28 C23 C22 109.4(2)
C24 C23 C22 109.7(2)
C28 C23 H23 109.5
C24 C23 H23 109.5
C22 C23 H23 109.5
C25 C24 C23 109.8(2)
C25 C24 H24A 109.7
C23 C24 H24A 109.7
C25 C24 H24B 109.7
C23 C24 H24B 109.7
H24A C24 H24B 108.2
C26 C25 C24 109.0(2)
C26 C25 C20 110.6(2)
C24 C25 C20 109.0(2)
C26 C25 H25 109.4
C24 C25 H25 109.4
C20 C25 H25 109.4
C27 C26 C25 109.1(2)
C27 C26 H26A 109.9
C25 C26 H26A 109.9
C27 C26 H26B 109.9
C25 C26 H26B 109.9
H26A C26 H26B 108.3
C26 C27 C28 109.8(2)
C26 C27 C21 108.7(2)
C28 C27 C21 110.2(2)
C26 C27 H27 109.4
C28 C27 H27 109.4
C21 C27 H27 109.4
C23 C28 C27 109.3(2)
C23 C28 H28A 109.8
C27 C28 H28A 109.8
C23 C28 H28B 109.8
C27 C28 H28B 109.8
H28A C28 H28B 108.3
O1 C29 Os1 176.4(2)
C7 N1 C6 110.66(19)
C7 N1 Os1 121.98(15)
C6 N1 Os1 106.23(14)
C7 N1 H1N 107(2)
C6 N1 H1N 108(2)
Os1 N1 H1N 102(2)
C1 N2 C5 118.4(2)
C1 N2 Os1 125.62(17)
C5 N2 Os1 116.01(16)
C8 N3 P1 124.47(17)
C8 N3 H3N 118(2)
P1 N3 H3N 116(2)
C29 Os1 N2 96.93(9)
C29 Os1 N1 172.27(9)
N2 Os1 N1 75.49(8)
C29 Os1 P1 91.97(8)
N2 Os1 P1 166.91(5)
N1 Os1 P1 95.75(5)
C29 Os1 Cl1 93.78(7)
N2 Os1 Cl1 82.25(5)
N1 Os1 Cl1 83.80(6)
P1 Os1 Cl1 106.779(19)
C29 Os1 H1M 93.4(16)
N2 Os1 H1M 87.6(16)
N1 Os1 H1M 87.9(16)
P1 Os1 H1M 82.3(16)
Cl1 Os1 H1M 168.3(16)
N3 P1 C19 101.60(11)
N3 P1 C9 101.50(11)
C19 P1 C9 109.65(11)
N3 P1 Os1 108.65(8)
C19 P1 Os1 115.70(8)
C9 P1 Os1 117.49(8)

loop_
_geom_bond_atom_site_label_1
_geom_bond_atom_site_label_2
_geom_bond_distance
C1 N2 1.344(3)
C1 C2 1.383(4)
C1 H1 0.9300
C2 C3 1.384(4)
C2 H2 0.9300
C3 C4 1.384(4)
C3 H3 0.9300
C4 C5 1.388(4)
C4 H4 0.9300
C5 N2 1.349(3)
C5 C6 1.502(3)
C6 N1 1.487(3)
C6 H6A 0.9700
C6 H6B 0.9700
C7 N1 1.484(3)
C7 C8 1.522(3)
C7 H7A 0.9700
C7 H7B 0.9700
C8 N3 1.457(3)
C8 H8A 0.9700
C8 H8B 0.9700
C9 C11 1.541(3)
C9 C10 1.552(3)
C9 C12 1.555(3)
C9 P1 1.910(2)
C10 C13 1.535(3)
C10 H10A 0.9700
C10 H10B 0.9700
C11 C17 1.543(3)
C11 H11A 0.9700
C11 H11B 0.9700
C12 C15 1.544(3)
C12 H12A 0.9700
C12 H12B 0.9700
C13 C18 1.529(4)
C13 C14 1.535(4)
C13 H13 0.9800
C14 C15 1.534(4)
C14 H14A 0.9700
C14 H14B 0.9700
C15 C16 1.525(4)
C15 H15 0.9800
C16 C17 1.529(4)
C16 H16A 0.9700
C16 H16B 0.9700
C17 C18 1.534(4)
C17 H17 0.9800
C18 H18A 0.9700
C18 H18B 0.9700
C19 C20 1.544(3)
C19 C22 1.548(3)
C19 C21 1.552(3)
C19 P1 1.891(2)
C20 C25 1.540(3)
C20 H20A 0.9700
C20 H20B 0.9700
C21 C27 1.536(3)
C21 H21A 0.9700
C21 H21B 0.9700
C22 C23 1.538(3)
C22 H22A 0.9700
C22 H22B 0.9700
C23 C28 1.530(4)
C23 C24 1.536(4)
C23 H23 0.9800
C24 C25 1.534(4)
C24 H24A 0.9700
C24 H24B 0.9700
C25 C26 1.533(4)
C25 H25 0.9800
C26 C27 1.533(4)
C26 H26A 0.9700
C26 H26B 0.9700
C27 C28 1.536(4)
C27 H27 0.9800
C28 H28A 0.9700
C28 H28B 0.9700
C29 O1 1.162(3)
C29 Os1 1.843(3)
Cl1 Os1 2.5409(5)
N1 Os1 2.187(2)
N1 H1N 0.83(3)
N2 Os1 2.1272(19)
N3 P1 1.686(2)
N3 H3N 0.78(4)
Os1 P1 2.2943(6)
Os1 H1M 1.34(4)

loop_
_geom_torsion_atom_site_label_1
_geom_torsion_atom_site_label_2
_geom_torsion_atom_site_label_3
_geom_torsion_atom_site_label_4
_geom_torsion
N2 C1 C2 C3 -0.5(4)
C1 C2 C3 C4 -0.5(4)
C2 C3 C4 C5 0.8(4)
C3 C4 C5 N2 -0.2(4)
C3 C4 C5 C6 179.1(2)
N2 C5 C6 N1 -30.3(3)
C4 C5 C6 N1 150.4(2)
N1 C7 C8 N3 -79.5(3)
C11 C9 C10 C13 -58.5(3)
C12 C9 C10 C13 58.3(3)
P1 C9 C10 C13 179.47(18)
C10 C9 C11 C17 57.4(3)
C12 C9 C11 C17 -58.1(3)
P1 C9 C11 C17 176.32(18)
C11 C9 C12 C15 56.8(3)
C10 C9 C12 C15 -59.6(3)
P1 C9 C12 C15 -177.60(17)
C9 C10 C13 C18 60.6(3)
C9 C10 C13 C14 -60.0(3)
C18 C13 C14 C15 -60.4(3)
C10 C13 C14 C15 59.8(3)
C13 C14 C15 C16 60.1(3)
C13 C14 C15 C12 -60.5(3)
C9 C12 C15 C16 -58.3(3)
C9 C12 C15 C14 62.2(3)
C14 C15 C16 C17 -60.0(3)
C12 C15 C16 C17 60.0(3)
C15 C16 C17 C18 59.7(3)
C15 C16 C17 C11 -61.1(3)
C9 C11 C17 C16 60.9(3)
C9 C11 C17 C18 -59.7(3)
C10 C13 C18 C17 -60.5(3)
C14 C13 C18 C17 60.4(3)
C16 C17 C18 C13 -59.8(3)
C11 C17 C18 C13 60.5(3)
C22 C19 C20 C25 -59.0(3)
C21 C19 C20 C25 58.1(3)
P1 C19 C20 C25 177.17(18)
C20 C19 C21 C27 -60.2(3)
C22 C19 C21 C27 57.2(2)
P1 C19 C21 C27 174.28(16)
C20 C19 C22 C23 58.1(3)
C21 C19 C22 C23 -58.4(2)
P1 C19 C22 C23 -173.71(16)
C19 C22 C23 C28 61.0(3)
C19 C22 C23 C24 -58.8(3)
C28 C23 C24 C25 -60.2(3)
C22 C23 C24 C25 59.7(3)
C23 C24 C25 C26 60.5(3)
C23 C24 C25 C20 -60.3(3)
C19 C20 C25 C26 -59.3(3)
C19 C20 C25 C24 60.5(3)
C24 C25 C26 C27 -60.3(3)
C20 C25 C26 C27 59.6(3)
C25 C26 C27 C28 60.5(3)
C25 C26 C27 C21 -60.1(3)
C19 C21 C27 C26 61.8(3)
C19 C21 C27 C28 -58.4(3)
C24 C23 C28 C27 59.7(3)
C22 C23 C28 C27 -60.5(3)
C26 C27 C28 C23 -60.2(3)
C21 C27 C28 C23 59.4(3)
C8 C7 N1 C6 -89.0(2)
C8 C7 N1 Os1 37.0(3)
C5 C6 N1 C7 179.67(19)
C5 C6 N1 Os1 45.3(2)
C2 C1 N2 C5 1.1(4)
C2 C1 N2 Os1 -177.40(18)
C4 C5 N2 C1 -0.8(3)
C6 C5 N2 C1 179.9(2)
C4 C5 N2 Os1 177.88(18)
C6 C5 N2 Os1 -1.5(3)
C7 C8 N3 P1 67.2(3)
C8 N3 P1 C19 -135.5(2)
C8 N3 P1 C9 111.4(2)
C8 N3 P1 Os1 -13.0(2)
C20 C19 P1 N3 -64.8(2)
C22 C19 P1 N3 171.55(16)
C21 C19 P1 N3 54.90(17)
C20 C19 P1 C9 42.0(2)
C22 C19 P1 C9 -81.63(18)
C21 C19 P1 C9 161.73(15)
C20 C19 P1 Os1 177.71(15)
C22 C19 P1 Os1 54.08(17)
C21 C19 P1 Os1 -62.56(16)
